data_7020175
loop_
_publ_author_name
'Bouamaied, Imenne'
'Constable, Edwin C.'
'Housecroft, Catherine E.'
'Neuburger, Markus'
'Zampese, Jennifer A.'

_publ_section_title
;
 Stereochemistry controlled by an asymmetric sulfur atom, and a rare
 example of a kryptoracemate.
;
_journal_issue 34
_journal_name_full 'Dalton transactions (Cambridge, England : 2003)'
_journal_page_first 10276
_journal_page_last 10285
_journal_paper_doi 10.1039/c2dt30892d
_journal_volume 41
_journal_year 2012
_chemical_formula_moiety '2(C39 H30 Ir N4 O2 S), 2(F6 P), C H Cl3, 3(H2 O)'
_chemical_formula_sum 'C79 H67 Cl3 F12 Ir2 N8 O7 P2 S2'
_chemical_formula_weight 2085.29
_chemical_name_systematic
;
?
;
_space_group_IT_number 19
_symmetry_cell_setting orthorhombic
_symmetry_space_group_name_Hall 'P 2ac 2ab'
_symmetry_space_group_name_H-M 'P 21 21 21'
_atom_sites_solution_hydrogens geom
_atom_sites_solution_primary direct
_atom_sites_solution_secondary difmap
_audit_creation_method SHELXL-97
_cell_angle_alpha 90.00
_cell_angle_beta 90.00
_cell_angle_gamma 90.00
_cell_formula_units_Z 4
_cell_length_a 10.9914(11)
_cell_length_b 26.259(3)
_cell_length_c 32.326(4)
_cell_measurement_reflns_used 5470
_cell_measurement_temperature 173(2)
_cell_measurement_theta_max 47.39
_cell_measurement_theta_min 3.62
_cell_volume 9330.0(18)
_computing_cell_refinement 'Stoe IPDS'
_computing_data_collection 'Stoe IPDS'
_computing_data_reduction 'Stoe IPDS'
_computing_molecular_graphics 'Bruker SHELXTL'
_computing_publication_material 'Bruker SHELXTL'
_computing_structure_refinement 'SHELXL-97 (Sheldrick, 1997)'
_computing_structure_solution 'SHELXS-97 (Sheldrick, 1990)'
_diffrn_ambient_temperature 173(2)
_diffrn_measured_fraction_theta_full 0.999
_diffrn_measured_fraction_theta_max 0.999
_diffrn_measurement_device_type 'Stoe IPDS'
_diffrn_measurement_method '\w scans'
_diffrn_radiation_monochromator graphite
_diffrn_radiation_source 'fine-focus sealed tube'
_diffrn_radiation_type MoK\a
_diffrn_radiation_wavelength 0.71073
_diffrn_reflns_av_R_equivalents 0.1093
_diffrn_reflns_av_sigmaI/netI 0.0534
_diffrn_reflns_limit_h_max 13
_diffrn_reflns_limit_h_min -13
_diffrn_reflns_limit_k_max 31
_diffrn_reflns_limit_k_min -31
_diffrn_reflns_limit_l_max 39
_diffrn_reflns_limit_l_min -39
_diffrn_reflns_number 94268
_diffrn_reflns_theta_full 25.50
_diffrn_reflns_theta_max 25.50
_diffrn_reflns_theta_min 1.48
_exptl_absorpt_coefficient_mu 3.090
_exptl_absorpt_correction_T_max 0.9698
_exptl_absorpt_correction_T_min 0.3712
_exptl_absorpt_correction_type multi-scan
_exptl_absorpt_process_details '(Blessing 1951)'
_exptl_crystal_colour orange
_exptl_crystal_density_diffrn 1.480
_exptl_crystal_density_method 'not measured'
_exptl_crystal_description needle
_exptl_crystal_F_000 4088
_exptl_crystal_size_max 0.40
_exptl_crystal_size_mid 0.06
_exptl_crystal_size_min 0.01
_refine_diff_density_max 0.925
_refine_diff_density_min -1.363
_refine_diff_density_rms 0.109
_refine_ls_abs_structure_details 'Flack H D (1983), Acta Cryst. A39, 876-881'
_refine_ls_abs_structure_Flack -0.007(6)
_refine_ls_extinction_method none
_refine_ls_goodness_of_fit_ref 1.058
_refine_ls_hydrogen_treatment constr
_refine_ls_matrix_type full
_refine_ls_number_parameters 1092
_refine_ls_number_reflns 17367
_refine_ls_number_restraints 19
_refine_ls_restrained_S_all 1.061
_refine_ls_R_factor_all 0.0436
_refine_ls_R_factor_gt 0.0393
_refine_ls_shift/su_max 0.013
_refine_ls_shift/su_mean 0.000
_refine_ls_structure_factor_coef Fsqd
_refine_ls_weighting_details 'calc w=1/[\s^2^(Fo^2^)+(0.0499P)^2^+14.3084P] where P=(Fo^2^+2Fc^2^)/3'
_refine_ls_weighting_scheme calc
_refine_ls_wR_factor_gt 0.1008
_refine_ls_wR_factor_ref 0.1040
_reflns_number_gt 16161
_reflns_number_total 17367
_reflns_threshold_expression >2sigma(I)
_cod_data_source_file c2dt30892d.txt
_cod_data_source_block ib49
_cod_depositor_comments
;
The following automatic conversions were performed:

'_symmetry_cell_setting' value 'Orthorhombic' changed to
'orthorhombic' according to
/home/saulius/struct/CIF-dictionaries/cif_core.dic dictionary named
'cif_core.dic' version 2.4.2 from 2011-04-26.

Automatic conversion script
Id: cif_fix_values 1891 2012-01-12 08:04:46Z andrius 
;
_cod_original_cell_volume 9329.9(18)
_cod_original_sg_symbol_Hall P2ac2ab
_cod_original_sg_symbol_H-M P2(1)2(1)2(1)
_cod_database_code 7020175

loop_
_symmetry_equiv_pos_as_xyz
'x, y, z'
'-x+1/2, -y, z+1/2'
'-x, y+1/2, -z+1/2'
'x+1/2, -y+1/2, -z'

loop_
_atom_site_label
_atom_site_type_symbol
_atom_site_fract_x
_atom_site_fract_y
_atom_site_fract_z
_atom_site_U_iso_or_equiv
_atom_site_adp_type
_atom_site_occupancy
_atom_site_symmetry_multiplicity
_atom_site_calc_flag
_atom_site_refinement_flags
_atom_site_disorder_assembly
_atom_site_disorder_group
Ir1A Ir 0.46229(2) 0.961383(10) -0.101632(7) 0.03154(7) Uani 1 1 d . . .
N1A N 0.3417(5) 0.9018(2) -0.12013(16) 0.0330(12) Uani 1 1 d . . .
N2A N 0.3961(5) 0.9292(2) -0.04148(16) 0.0342(12) Uani 1 1 d . . .
C1A C 0.3104(6) 0.8914(3) -0.1596(2) 0.0377(16) Uani 1 1 d . . .
H1AA H 0.3545 0.9075 -0.1813 0.045 Uiso 1 1 calc R . .
C2A C 0.2186(6) 0.8591(3) -0.1699(2) 0.0387(16) Uani 1 1 d . . .
H2AA H 0.2002 0.8523 -0.1981 0.046 Uiso 1 1 calc R . .
C3A C 0.1530(7) 0.8362(3) -0.1388(2) 0.0446(17) Uani 1 1 d . . .
H3AA H 0.0859 0.8148 -0.1452 0.054 Uiso 1 1 calc R . .
C4A C 0.1865(6) 0.8450(3) -0.0980(2) 0.0394(16) Uani 1 1 d . . .
H4AA H 0.1436 0.8290 -0.0761 0.047 Uiso 1 1 calc R . .
C5A C 0.2826(6) 0.8769(3) -0.0898(2) 0.0319(14) Uani 1 1 d . . .
C6A C 0.3283(6) 0.8867(3) -0.0477(2) 0.0313(14) Uani 1 1 d . . .
C7A C 0.3026(6) 0.8532(3) -0.0164(2) 0.0364(15) Uani 1 1 d . . .
H7AA H 0.2577 0.8229 -0.0215 0.044 Uiso 1 1 calc R . .
C8A C 0.3446(6) 0.8650(3) 0.0233(2) 0.0358(15) Uani 1 1 d . . .
C9A C 0.4082(6) 0.9088(3) 0.0304(2) 0.0372(14) Uani 1 1 d . . .
H9AA H 0.4351 0.9171 0.0575 0.045 Uiso 1 1 calc R . .
C10A C 0.4329(5) 0.9410(3) -0.00280(18) 0.0339(14) Uani 1 1 d . . .
C11A C 0.4921(6) 0.9907(3) 0.0072(2) 0.0392(16) Uani 1 1 d . . .
C12A C 0.4199(7) 1.0326(3) 0.0129(3) 0.054(2) Uani 1 1 d . . .
H12A H 0.3351 1.0307 0.0075 0.064 Uiso 1 1 calc R . .
C13A C 0.4711(9) 1.0785(4) 0.0268(3) 0.066(2) Uani 1 1 d . . .
H13A H 0.4221 1.1078 0.0311 0.079 Uiso 1 1 calc R . .
C14A C 0.5937(10) 1.0796(4) 0.0338(3) 0.070(3) Uani 1 1 d . . .
H14A H 0.6299 1.1105 0.0428 0.084 Uiso 1 1 calc R . .
C15A C 0.6677(8) 1.0369(4) 0.0282(3) 0.062(2) Uani 1 1 d . . .
H15A H 0.7525 1.0383 0.0338 0.075 Uiso 1 1 calc R . .
C16A C 0.6148(7) 0.9932(3) 0.0144(2) 0.0463(18) Uani 1 1 d . . .
H16A H 0.6637 0.9639 0.0098 0.056 Uiso 1 1 calc R . .
S1A S 0.31415(17) 0.82261(7) 0.06493(5) 0.0393(4) Uani 1 1 d . . .
O1A O 0.3647(5) 0.7735(2) 0.05571(15) 0.0485(13) Uani 1 1 d . . .
O2A O 0.3547(5) 0.8483(2) 0.10198(15) 0.0484(12) Uani 1 1 d . . .
C17A C 0.1552(7) 0.8177(4) 0.0649(3) 0.055(2) Uani 1 1 d . . .
H17A H 0.1279 0.8033 0.0386 0.082 Uiso 1 1 calc R . .
H17B H 0.1194 0.8516 0.0686 0.082 Uiso 1 1 calc R . .
H17C H 0.1293 0.7955 0.0877 0.082 Uiso 1 1 calc R . .
C18A C 0.5858(6) 1.0151(3) -0.08550(19) 0.0365(15) Uani 1 1 d . . .
C19A C 0.5672(7) 1.0666(3) -0.0811(2) 0.0443(17) Uani 1 1 d . . .
H19A H 0.4873 1.0799 -0.0839 0.053 Uiso 1 1 calc R . .
C20A C 0.6631(7) 1.0995(3) -0.0726(2) 0.0502(19) Uani 1 1 d . . .
H20A H 0.6483 1.1349 -0.0695 0.060 Uiso 1 1 calc R . .
C21A C 0.7802(8) 1.0807(3) -0.0686(3) 0.055(2) Uani 1 1 d . . .
H21A H 0.8459 1.1031 -0.0631 0.066 Uiso 1 1 calc R . .
C22A C 0.8007(7) 1.0290(3) -0.0727(2) 0.0485(19) Uani 1 1 d . . .
H22A H 0.8807 1.0158 -0.0697 0.058 Uiso 1 1 calc R . .
C23A C 0.7047(6) 0.9963(3) -0.0812(2) 0.0394(16) Uani 1 1 d . . .
C24A C 0.7187(6) 0.9421(3) -0.0865(2) 0.0371(15) Uani 1 1 d . . .
C25A C 0.8266(6) 0.9137(4) -0.0823(2) 0.050(2) Uani 1 1 d . . .
H25A H 0.9002 0.9306 -0.0753 0.060 Uiso 1 1 calc R . .
C26A C 0.8269(7) 0.8624(4) -0.0882(3) 0.053(2) Uani 1 1 d . . .
H26A H 0.9001 0.8435 -0.0855 0.064 Uiso 1 1 calc R . .
C27A C 0.7200(7) 0.8385(3) -0.0981(3) 0.0504(19) Uani 1 1 d . . .
H27A H 0.7188 0.8028 -0.1031 0.061 Uiso 1 1 calc R . .
C28A C 0.6165(6) 0.8659(3) -0.1008(2) 0.0431(17) Uani 1 1 d . . .
H28A H 0.5425 0.8487 -0.1067 0.052 Uiso 1 1 calc R . .
N3A N 0.6140(4) 0.9172(2) -0.09525(16) 0.0332(12) Uani 1 1 d . . .
C29A C 0.5000(6) 0.9815(3) -0.1600(2) 0.0372(15) Uani 1 1 d . . .
C30A C 0.5929(6) 0.9626(3) -0.1849(2) 0.0447(17) Uani 1 1 d . . .
H30A H 0.6512 0.9399 -0.1735 0.054 Uiso 1 1 calc R . .
C31A C 0.6013(7) 0.9769(4) -0.2266(2) 0.054(2) Uani 1 1 d . . .
H31A H 0.6642 0.9631 -0.2434 0.065 Uiso 1 1 calc R . .
C32A C 0.5186(8) 1.0108(3) -0.2434(2) 0.054(2) Uani 1 1 d . . .
H32A H 0.5251 1.0206 -0.2716 0.065 Uiso 1 1 calc R . .
C33A C 0.4270(7) 1.0304(3) -0.2191(2) 0.0501(19) Uani 1 1 d . . .
H33A H 0.3697 1.0534 -0.2306 0.060 Uiso 1 1 calc R . .
C34A C 0.4180(6) 1.0164(3) -0.1776(2) 0.0390(15) Uani 1 1 d . . .
C35A C 0.3208(6) 1.0334(3) -0.1500(2) 0.0399(16) Uani 1 1 d . . .
C36A C 0.2310(7) 1.0697(3) -0.1593(3) 0.0496(19) Uani 1 1 d . . .
H36A H 0.2320 1.0866 -0.1853 0.060 Uiso 1 1 calc R . .
C37A C 0.1434(7) 1.0808(3) -0.1316(3) 0.054(2) Uani 1 1 d . . .
H37A H 0.0814 1.1046 -0.1383 0.065 Uiso 1 1 calc R . .
C38A C 0.1443(7) 1.0573(3) -0.0931(3) 0.0482(18) Uani 1 1 d . . .
H38A H 0.0831 1.0648 -0.0733 0.058 Uiso 1 1 calc R . .
C39A C 0.2348(6) 1.0230(3) -0.0840(2) 0.0401(16) Uani 1 1 d . . .
H39A H 0.2355 1.0071 -0.0576 0.048 Uiso 1 1 calc R . .
N4A N 0.3233(5) 1.0112(2) -0.11169(17) 0.0370(13) Uani 1 1 d . . .
Ir1B Ir 0.54888(2) 0.910115(10) 0.212293(7) 0.03381(7) Uani 1 1 d . . .
N1B N 0.6643(5) 0.9611(2) 0.17888(17) 0.0370(12) Uani 1 1 d . . .
N2B N 0.6164(5) 0.8624(2) 0.15986(16) 0.0333(12) Uani 1 1 d . . .
C1B C 0.6929(7) 1.0082(3) 0.1909(2) 0.0446(17) Uani 1 1 d . . .
H1BA H 0.6555 1.0214 0.2151 0.054 Uiso 1 1 calc R . .
C2B C 0.7733(8) 1.0383(3) 0.1700(2) 0.055(2) Uani 1 1 d . . .
H2BA H 0.7905 1.0719 0.1792 0.066 Uiso 1 1 calc R . .
C3B C 0.8294(9) 1.0188(4) 0.1350(3) 0.063(2) Uani 1 1 d . . .
H3BA H 0.8876 1.0385 0.1203 0.075 Uiso 1 1 calc R . .
C4B C 0.8000(8) 0.9711(3) 0.1220(3) 0.052(2) Uani 1 1 d . . .
H4BA H 0.8368 0.9575 0.0978 0.062 Uiso 1 1 calc R . .
C5B C 0.7173(7) 0.9425(3) 0.1437(2) 0.0431(18) Uani 1 1 d . . .
C6B C 0.6783(6) 0.8903(3) 0.1317(2) 0.0339(14) Uani 1 1 d . . .
C7B C 0.7024(6) 0.8728(3) 0.0920(2) 0.0384(16) Uani 1 1 d . . .
H7BA H 0.7440 0.8937 0.0726 0.046 Uiso 1 1 calc R . .
C8B C 0.6651(6) 0.8252(3) 0.0815(2) 0.0385(16) Uani 1 1 d . . .
C9B C 0.6042(7) 0.7957(3) 0.1105(2) 0.0413(16) Uani 1 1 d . . .
H9BA H 0.5768 0.7625 0.1034 0.050 Uiso 1 1 calc R . .
C10B C 0.5833(6) 0.8145(3) 0.1501(2) 0.0341(14) Uani 1 1 d . . .
C11B C 0.5257(7) 0.7794(3) 0.1809(2) 0.0385(15) Uani 1 1 d . . .
C12B C 0.5947(8) 0.7601(3) 0.2132(2) 0.0468(17) Uani 1 1 d . . .
H12B H 0.6750 0.7722 0.2179 0.056 Uiso 1 1 calc R . .
C13B C 0.5451(9) 0.7228(3) 0.2386(2) 0.0526(18) Uani 1 1 d . . .
H13B H 0.5918 0.7092 0.2608 0.063 Uiso 1 1 calc R . .
C14B C 0.4303(8) 0.7059(4) 0.2319(2) 0.059(2) Uani 1 1 d . . .
H14B H 0.3968 0.6807 0.2497 0.071 Uiso 1 1 calc R . .
C15B C 0.3618(8) 0.7247(4) 0.2000(3) 0.059(2) Uani 1 1 d . . .
H15B H 0.2818 0.7121 0.1955 0.070 Uiso 1 1 calc R . .
C16B C 0.4093(7) 0.7618(3) 0.1744(2) 0.0496(19) Uani 1 1 d . . .
H16B H 0.3617 0.7752 0.1524 0.059 Uiso 1 1 calc R . .
S1B S 0.69031(17) 0.80211(7) 0.03034(5) 0.0405(4) Uani 1 1 d . . .
O1B O 0.6423(6) 0.8396(2) 0.00281(16) 0.0565(15) Uani 1 1 d . . .
O2B O 0.6454(5) 0.7510(2) 0.02866(15) 0.0450(12) Uani 1 1 d . . .
C17B C 0.8498(7) 0.8015(4) 0.0262(2) 0.055(2) Uani 1 1 d . . .
H17D H 0.8731 0.7887 -0.0011 0.083 Uiso 1 1 calc R . .
H17E H 0.8838 0.7792 0.0476 0.083 Uiso 1 1 calc R . .
H17F H 0.8812 0.8361 0.0299 0.083 Uiso 1 1 calc R . .
C18B C 0.4296(6) 0.8641(3) 0.2432(2) 0.0409(16) Uani 1 1 d . . .
C19B C 0.4483(8) 0.8363(3) 0.2780(2) 0.0529(19) Uani 1 1 d . . .
H19B H 0.5274 0.8347 0.2897 0.063 Uiso 1 1 calc R . .
C20B C 0.3524(9) 0.8100(3) 0.2967(3) 0.065(3) Uani 1 1 d . . .
H20B H 0.3669 0.7906 0.3210 0.078 Uiso 1 1 calc R . .
C21B C 0.2382(8) 0.8120(4) 0.2803(4) 0.070(3) Uani 1 1 d . . .
H21B H 0.1742 0.7932 0.2928 0.084 Uiso 1 1 calc R . .
C22B C 0.2145(8) 0.8414(4) 0.2452(3) 0.067(3) Uani 1 1 d . . .
H22B H 0.1351 0.8432 0.2337 0.081 Uiso 1 1 calc R . .
C23B C 0.3104(7) 0.8676(3) 0.2279(3) 0.050(2) Uani 1 1 d . . .
C24B C 0.2929(7) 0.8994(4) 0.1918(2) 0.052(2) Uani 1 1 d . . .
C25B C 0.1825(7) 0.9101(5) 0.1711(3) 0.072(3) Uani 1 1 d . . .
H25B H 0.1103 0.8935 0.1801 0.086 Uiso 1 1 calc R . .
C26B C 0.1761(10) 0.9427(5) 0.1394(4) 0.083(4) Uani 1 1 d . . .
H26B H 0.1004 0.9497 0.1264 0.099 Uiso 1 1 calc R . .
C27B C 0.2811(10) 0.9658(5) 0.1258(3) 0.075(3) Uani 1 1 d . . .
H27B H 0.2793 0.9880 0.1026 0.090 Uiso 1 1 calc R . .
C28B C 0.3883(8) 0.9567(4) 0.1461(2) 0.057(2) Uani 1 1 d . . .
H28B H 0.4598 0.9740 0.1374 0.068 Uiso 1 1 calc R . .
N3B N 0.3953(6) 0.9236(3) 0.17829(18) 0.0445(15) Uani 1 1 d . . .
C29B C 0.5071(6) 0.9611(3) 0.2556(2) 0.0389(15) Uani 1 1 d . . .
C30B C 0.4128(7) 0.9973(3) 0.2542(2) 0.049(2) Uani 1 1 d . . .
H30B H 0.3572 0.9970 0.2317 0.059 Uiso 1 1 calc R . .
C31B C 0.4001(7) 1.0333(4) 0.2850(3) 0.055(2) Uani 1 1 d . . .
H31B H 0.3350 1.0570 0.2838 0.065 Uiso 1 1 calc R . .
C32B C 0.4816(7) 1.0352(4) 0.3181(2) 0.057(2) Uani 1 1 d . . .
H32B H 0.4738 1.0609 0.3386 0.068 Uiso 1 1 calc R . .
C33B C 0.5747(7) 0.9991(3) 0.3210(2) 0.0479(19) Uani 1 1 d . . .
H33B H 0.6288 0.9992 0.3439 0.058 Uiso 1 1 calc R . .
C34B C 0.5867(6) 0.9629(3) 0.2894(2) 0.0391(15) Uani 1 1 d . . .
C35B C 0.6842(6) 0.9259(3) 0.2882(2) 0.0358(15) Uani 1 1 d . . .
C36B C 0.7712(6) 0.9178(3) 0.3189(2) 0.0435(17) Uani 1 1 d . . .
H36B H 0.7683 0.9371 0.3438 0.052 Uiso 1 1 calc R . .
C37B C 0.8614(7) 0.8820(3) 0.3133(2) 0.0498(19) Uani 1 1 d . . .
H37B H 0.9182 0.8755 0.3348 0.060 Uiso 1 1 calc R . .
C38B C 0.8688(6) 0.8558(3) 0.2765(2) 0.0441(17) Uani 1 1 d . . .
H38B H 0.9325 0.8320 0.2716 0.053 Uiso 1 1 calc R . .
C39B C 0.7812(6) 0.8649(3) 0.2469(2) 0.0398(16) Uani 1 1 d . . .
H39B H 0.7858 0.8468 0.2215 0.048 Uiso 1 1 calc R . .
N4B N 0.6895(5) 0.8981(2) 0.25229(16) 0.0348(13) Uani 1 1 d . . .
P1 P 0.02589(19) 0.95966(11) 0.02079(7) 0.0597(6) Uani 1 1 d . . .
F10 F 0.1606(5) 0.9589(4) 0.0333(2) 0.111(3) Uani 1 1 d . . .
F11 F -0.0033(7) 0.9183(3) 0.0549(2) 0.109(2) Uani 1 1 d . . .
F12 F -0.0015(6) 1.0013(2) 0.0551(2) 0.0884(19) Uani 1 1 d . . .
F13 F 0.0468(9) 1.0004(4) -0.0125(2) 0.147(4) Uani 1 1 d . . .
F14 F 0.0535(6) 0.9161(4) -0.0122(2) 0.123(3) Uani 1 1 d . . .
F15 F -0.1132(5) 0.9554(4) 0.0094(2) 0.118(3) Uani 1 1 d . . .
P2 P -0.0339(2) 0.76314(9) 0.16011(7) 0.0499(5) Uani 1 1 d . . .
F20 F -0.0537(7) 0.8201(2) 0.1451(2) 0.101(2) Uani 1 1 d . . .
F21 F -0.1754(6) 0.7562(3) 0.1634(3) 0.113(3) Uani 1 1 d . . .
F22 F -0.0323(7) 0.7797(3) 0.20730(17) 0.0963(19) Uani 1 1 d . . .
F23 F 0.1066(5) 0.7706(3) 0.15701(17) 0.0777(17) Uani 1 1 d . . .
F24 F -0.0402(7) 0.7445(2) 0.11328(15) 0.0813(16) Uani 1 1 d . . .
F25 F -0.0129(7) 0.7057(2) 0.17362(18) 0.0863(19) Uani 1 1 d . . .
Cl1 Cl 0.8874(6) 0.6140(2) 0.27282(16) 0.0825(15) Uani 0.50 1 d P A 1
Cl2 Cl 1.1048(7) 0.6717(3) 0.2807(4) 0.139(4) Uani 0.50 1 d P A 1
Cl3 Cl 0.8717(9) 0.7158(3) 0.2987(2) 0.117(3) Uani 0.50 1 d P A 1
C100 C 0.952(2) 0.6743(7) 0.2688(5) 0.065(5) Uani 0.50 1 d P A 1
H10A H 0.9442 0.6856 0.2394 0.079 Uiso 0.50 1 calc PR A 1
Cl4 Cl 0.9204(8) 1.1404(4) 0.0461(5) 0.181(5) Uani 0.50 1 d P . .
Cl5 Cl 1.1301(17) 1.1123(6) 0.0945(5) 0.238(7) Uani 0.50 1 d P . .
Cl6 Cl 1.1473(13) 1.1395(5) 0.0085(5) 0.202(6) Uani 0.50 1 d P . .
C200 C 1.060(3) 1.1142(8) 0.0466(10) 0.115(11) Uani 0.50 1 d P . .
H30C H 1.0476 1.0778 0.0386 0.138 Uiso 0.50 1 calc PR . .
O100 O 0.8425(15) 1.2150(6) -0.1346(5) 0.191(6) Uani 1 1 d . . .
O101 O 0.525(6) 1.1497(18) 0.1451(10) 0.28(2) Uani 0.50 1 d PU B 1
O102 O 0.516(3) 1.2361(10) -0.1124(8) 0.227(14) Uani 0.50 1 d PDU C 1
O103 O 0.320(2) 1.1754(8) -0.0782(12) 0.25(2) Uani 0.50 1 d PD D 2
O104 O 0.405(5) 1.1151(16) 0.1508(18) 0.31(2) Uani 0.50 1 d PU E 2

loop_
_atom_site_aniso_label
_atom_site_aniso_U_11
_atom_site_aniso_U_22
_atom_site_aniso_U_33
_atom_site_aniso_U_23
_atom_site_aniso_U_13
_atom_site_aniso_U_12
Ir1A 0.02378(11) 0.04382(14) 0.02702(11) 0.00519(10) -0.00069(10) -0.00309(11)
N1A 0.023(2) 0.046(3) 0.030(3) 0.007(2) -0.003(2) 0.003(2)
N2A 0.024(2) 0.051(3) 0.027(3) 0.004(2) 0.000(2) -0.003(2)
C1A 0.038(4) 0.046(4) 0.029(3) 0.002(3) -0.007(3) -0.005(3)
C2A 0.044(4) 0.044(4) 0.028(3) 0.002(3) -0.010(3) 0.007(3)
C3A 0.045(4) 0.040(4) 0.049(4) 0.009(3) -0.014(3) -0.010(3)
C4A 0.033(3) 0.051(4) 0.035(4) 0.008(3) -0.004(3) -0.008(3)
C5A 0.025(3) 0.042(4) 0.029(3) 0.004(3) 0.001(3) 0.006(3)
C6A 0.024(3) 0.033(3) 0.037(3) 0.005(3) -0.001(3) -0.006(3)
C7A 0.032(3) 0.041(4) 0.036(4) 0.004(3) -0.002(3) -0.003(3)
C8A 0.030(3) 0.047(4) 0.030(3) 0.006(3) 0.001(3) 0.004(3)
C9A 0.033(3) 0.046(4) 0.032(3) 0.001(3) -0.001(3) 0.001(3)
C10A 0.025(3) 0.052(4) 0.025(3) 0.000(3) 0.001(2) 0.003(3)
C11A 0.040(4) 0.046(4) 0.032(3) 0.002(3) 0.002(3) -0.011(3)
C12A 0.048(4) 0.056(5) 0.057(5) 0.001(4) 0.000(4) 0.002(4)
C13A 0.067(6) 0.060(5) 0.071(6) -0.014(4) 0.006(5) 0.000(5)
C14A 0.078(6) 0.071(7) 0.060(5) -0.017(5) -0.001(5) -0.030(5)
C15A 0.051(5) 0.079(6) 0.057(5) 0.002(5) -0.010(4) -0.026(5)
C16A 0.043(4) 0.053(5) 0.043(4) 0.000(4) 0.001(3) -0.006(4)
S1A 0.0431(9) 0.0470(10) 0.0278(8) 0.0045(7) 0.0010(7) -0.0011(8)
O1A 0.062(3) 0.049(3) 0.035(2) 0.004(2) 0.000(2) 0.003(3)
O2A 0.068(3) 0.052(3) 0.025(2) 0.001(2) -0.003(2) 0.004(3)
C17A 0.039(4) 0.072(6) 0.054(5) 0.015(4) 0.009(4) -0.007(4)
C18A 0.029(3) 0.056(4) 0.024(3) 0.012(3) 0.000(3) -0.010(3)
C19A 0.043(4) 0.046(4) 0.044(4) 0.004(3) 0.005(3) -0.007(3)
C20A 0.057(5) 0.049(5) 0.044(4) 0.005(3) 0.001(4) -0.016(4)
C21A 0.048(4) 0.065(6) 0.051(5) 0.004(4) -0.001(4) -0.031(4)
C22A 0.036(4) 0.067(6) 0.043(4) 0.006(4) 0.000(3) -0.007(4)
C23A 0.035(3) 0.054(5) 0.029(3) 0.006(3) 0.003(3) -0.005(3)
C24A 0.030(3) 0.054(4) 0.028(3) 0.001(3) 0.001(3) 0.000(3)
C25A 0.022(3) 0.083(6) 0.044(4) 0.001(4) -0.004(3) -0.003(4)
C26A 0.037(4) 0.069(6) 0.054(5) 0.002(4) -0.001(4) 0.009(4)
C27A 0.047(4) 0.051(5) 0.053(5) 0.003(4) 0.006(4) 0.009(4)
C28A 0.037(3) 0.065(5) 0.028(3) 0.007(3) -0.001(3) -0.003(3)
N3A 0.026(2) 0.044(3) 0.030(3) 0.001(2) 0.002(2) -0.007(2)
C29A 0.031(3) 0.038(4) 0.043(4) 0.008(3) -0.005(3) -0.004(3)
C30A 0.034(3) 0.062(5) 0.039(4) 0.002(4) 0.005(3) 0.005(4)
C31A 0.043(4) 0.083(6) 0.035(4) 0.002(4) 0.010(3) 0.000(4)
C32A 0.067(5) 0.068(5) 0.028(3) 0.011(3) 0.002(4) -0.012(4)
C33A 0.051(4) 0.065(5) 0.035(4) 0.017(3) -0.004(3) 0.002(4)
C34A 0.034(3) 0.046(4) 0.037(3) 0.002(3) 0.000(3) -0.005(3)
C35A 0.032(3) 0.051(4) 0.037(4) 0.011(3) -0.007(3) -0.001(3)
C36A 0.048(4) 0.057(5) 0.044(4) 0.007(4) -0.006(4) 0.000(4)
C37A 0.039(4) 0.052(5) 0.071(5) 0.011(4) -0.009(4) 0.013(4)
C38A 0.034(4) 0.055(5) 0.056(5) 0.004(4) 0.002(3) 0.010(3)
C39A 0.028(3) 0.048(4) 0.044(4) 0.005(3) 0.001(3) -0.009(3)
N4A 0.029(3) 0.042(3) 0.040(3) -0.002(3) -0.001(2) -0.005(2)
Ir1B 0.02690(12) 0.04761(15) 0.02691(12) -0.00857(10) -0.00081(11) 0.00259(12)
N1B 0.036(3) 0.043(3) 0.032(3) -0.003(3) -0.005(2) 0.002(3)
N2B 0.031(3) 0.041(3) 0.028(3) -0.005(2) 0.005(2) 0.003(2)
C1B 0.056(5) 0.044(4) 0.033(4) -0.004(3) -0.002(3) -0.002(4)
C2B 0.070(5) 0.052(5) 0.043(4) -0.007(4) -0.004(4) -0.017(5)
C3B 0.064(5) 0.069(6) 0.055(5) -0.003(4) 0.017(4) -0.023(5)
C4B 0.062(5) 0.050(5) 0.045(4) -0.008(4) 0.009(4) -0.015(4)
C5B 0.039(4) 0.051(5) 0.039(4) -0.003(3) -0.001(3) -0.005(3)
C6B 0.029(3) 0.043(4) 0.029(3) -0.004(3) -0.001(3) 0.001(3)
C7B 0.040(4) 0.048(4) 0.027(3) -0.001(3) 0.005(3) 0.001(3)
C8B 0.035(3) 0.051(4) 0.030(3) -0.010(3) 0.005(3) 0.001(3)
C9B 0.041(4) 0.053(4) 0.029(3) -0.001(3) 0.003(3) -0.005(3)
C10B 0.032(3) 0.039(4) 0.031(3) -0.007(3) 0.003(3) 0.002(3)
C11B 0.042(4) 0.044(4) 0.030(3) -0.004(3) 0.002(3) 0.004(3)
C12B 0.057(4) 0.053(4) 0.030(3) -0.002(3) -0.001(3) 0.003(4)
C13B 0.059(5) 0.063(5) 0.035(3) 0.003(3) -0.003(4) 0.007(5)
C14B 0.066(6) 0.065(5) 0.045(4) 0.019(4) 0.019(4) 0.002(4)
C15B 0.041(4) 0.067(6) 0.068(5) 0.022(5) 0.009(4) -0.003(4)
C16B 0.044(4) 0.064(5) 0.041(4) 0.012(4) 0.003(3) 0.004(4)
S1B 0.0440(9) 0.0512(11) 0.0262(8) -0.0058(7) 0.0036(7) 0.0038(8)
O1B 0.070(4) 0.064(4) 0.036(3) 0.004(3) 0.001(3) 0.015(3)
O2B 0.050(3) 0.050(3) 0.035(2) -0.010(2) 0.008(2) -0.004(2)
C17B 0.050(4) 0.078(6) 0.038(4) -0.011(4) 0.016(4) -0.009(4)
C18B 0.031(4) 0.052(4) 0.039(4) -0.016(3) 0.002(3) -0.001(3)
C19B 0.049(4) 0.057(5) 0.052(4) -0.015(4) 0.015(4) 0.000(4)
C20B 0.080(7) 0.050(5) 0.065(6) -0.013(4) 0.033(5) -0.007(5)
C21B 0.048(5) 0.077(7) 0.085(7) -0.027(6) 0.028(5) -0.019(5)
C22B 0.038(4) 0.090(7) 0.075(6) -0.036(6) 0.016(4) -0.017(5)
C23B 0.037(4) 0.064(5) 0.048(4) -0.023(4) 0.007(3) -0.003(4)
C24B 0.038(4) 0.080(6) 0.038(4) -0.032(4) -0.003(3) 0.008(4)
C25B 0.031(4) 0.119(9) 0.065(6) -0.048(6) -0.014(4) 0.005(5)
C26B 0.056(6) 0.128(10) 0.063(7) -0.042(7) -0.020(5) 0.028(6)
C27B 0.076(7) 0.107(8) 0.042(5) -0.016(5) -0.027(5) 0.041(7)
C28B 0.061(5) 0.068(6) 0.041(4) -0.018(4) -0.014(4) 0.021(5)
N3B 0.042(3) 0.061(4) 0.031(3) -0.011(3) -0.010(3) 0.006(3)
C29B 0.029(3) 0.053(4) 0.034(3) 0.001(3) -0.001(3) -0.002(3)
C30B 0.039(4) 0.071(5) 0.039(4) -0.016(4) -0.004(3) 0.011(4)
C31B 0.044(4) 0.070(5) 0.049(4) -0.017(4) -0.003(4) 0.015(4)
C32B 0.056(5) 0.070(5) 0.044(4) -0.026(4) -0.002(4) 0.012(4)
C33B 0.044(4) 0.067(5) 0.032(3) -0.019(3) 0.004(3) 0.006(4)
C34B 0.040(3) 0.040(4) 0.038(3) -0.010(3) 0.004(3) 0.003(3)
C35B 0.033(3) 0.049(4) 0.025(3) -0.008(3) 0.003(3) -0.004(3)
C36B 0.042(4) 0.057(5) 0.032(3) -0.005(3) -0.005(3) 0.004(4)
C37B 0.044(4) 0.067(5) 0.039(4) -0.008(4) -0.010(3) 0.007(4)
C38B 0.028(3) 0.059(5) 0.045(4) -0.006(3) -0.004(3) 0.000(3)
C39B 0.036(4) 0.053(4) 0.031(3) -0.003(3) 0.002(3) -0.003(3)
N4B 0.028(3) 0.050(4) 0.026(3) -0.009(2) 0.004(2) -0.002(3)
P1 0.0393(10) 0.0956(17) 0.0443(10) 0.0081(11) 0.0014(9) 0.0145(13)
F10 0.046(3) 0.176(7) 0.111(5) -0.030(5) -0.024(3) 0.014(4)
F11 0.131(6) 0.083(4) 0.114(5) 0.017(4) 0.028(5) 0.006(4)
F12 0.085(4) 0.086(4) 0.094(4) -0.014(3) 0.026(3) -0.008(3)
F13 0.141(7) 0.197(9) 0.102(5) 0.090(6) 0.025(6) 0.022(7)
F14 0.071(4) 0.206(8) 0.092(4) -0.070(5) -0.007(4) 0.038(5)
F15 0.050(3) 0.195(8) 0.110(5) -0.031(6) -0.002(3) 0.026(5)
P2 0.0354(9) 0.0615(12) 0.0528(11) -0.0058(9) 0.0082(10) -0.0050(10)
F20 0.103(5) 0.059(3) 0.140(6) 0.008(4) 0.002(5) 0.007(4)
F21 0.049(3) 0.157(7) 0.134(6) -0.004(6) 0.016(4) -0.030(4)
F22 0.112(5) 0.113(5) 0.064(3) -0.033(3) 0.026(4) -0.015(4)
F23 0.042(3) 0.126(5) 0.065(3) 0.006(3) 0.005(2) -0.014(3)
F24 0.103(4) 0.093(4) 0.048(3) -0.004(3) -0.009(3) -0.007(4)
F25 0.124(6) 0.068(3) 0.066(3) 0.009(3) 0.008(3) -0.009(3)
Cl1 0.112(4) 0.074(3) 0.061(3) -0.001(2) -0.006(3) -0.019(3)
Cl2 0.081(4) 0.097(5) 0.239(11) 0.065(6) -0.038(6) -0.016(4)
Cl3 0.166(7) 0.073(4) 0.113(5) 0.006(4) 0.031(5) 0.032(4)
C100 0.094(13) 0.072(11) 0.030(7) 0.013(7) -0.004(9) -0.028(12)
Cl4 0.096(6) 0.138(8) 0.310(17) -0.024(9) -0.014(8) -0.019(6)
Cl5 0.289(18) 0.203(13) 0.221(15) -0.027(12) -0.092(14) -0.060(13)
Cl6 0.218(13) 0.131(8) 0.257(15) 0.003(9) 0.084(12) -0.028(9)
C200 0.15(3) 0.047(11) 0.14(2) -0.016(13) 0.04(2) -0.025(16)
O100 0.214(16) 0.170(12) 0.190(13) -0.052(11) 0.061(12) -0.016(12)
O101 0.43(5) 0.30(4) 0.13(2) -0.02(2) 0.07(3) 0.09(4)
O102 0.38(4) 0.169(19) 0.132(17) -0.004(15) 0.00(2) 0.15(2)
O103 0.15(2) 0.131(19) 0.47(6) -0.17(3) -0.14(3) 0.095(18)
O104 0.30(4) 0.22(3) 0.41(4) -0.11(3) 0.18(3) 0.04(3)

loop_
_atom_type_symbol
_atom_type_description
_atom_type_scat_dispersion_real
_atom_type_scat_dispersion_imag
_atom_type_scat_source
C C 0.0033 0.0016 'International Tables Vol C Tables 4.2.6.8 and 6.1.1.4'
H H 0.0000 0.0000 'International Tables Vol C Tables 4.2.6.8 and 6.1.1.4'
N N 0.0061 0.0033 'International Tables Vol C Tables 4.2.6.8 and 6.1.1.4'
O O 0.0106 0.0060 'International Tables Vol C Tables 4.2.6.8 and 6.1.1.4'
F F 0.0171 0.0103 'International Tables Vol C Tables 4.2.6.8 and 6.1.1.4'
P P 0.1023 0.0942 'International Tables Vol C Tables 4.2.6.8 and 6.1.1.4'
S S 0.1246 0.1234 'International Tables Vol C Tables 4.2.6.8 and 6.1.1.4'
Ir Ir -1.4442 7.9887 'International Tables Vol C Tables 4.2.6.8 and 6.1.1.4'
Cl Cl 0.1484 0.1585 'International Tables Vol C Tables 4.2.6.8 and 6.1.1.4'

loop_
_geom_angle_atom_site_label_1
_geom_angle_atom_site_label_2
_geom_angle_atom_site_label_3
_geom_angle
C29A Ir1A C18A 85.4(3)
C29A Ir1A N4A 80.6(3)
C18A Ir1A N4A 95.5(3)
C29A Ir1A N3A 94.3(2)
C18A Ir1A N3A 79.7(3)
N4A Ir1A N3A 173.4(2)
C29A Ir1A N1A 93.3(2)
C18A Ir1A N1A 176.2(3)
N4A Ir1A N1A 87.7(2)
N3A Ir1A N1A 96.8(2)
C29A Ir1A N2A 169.7(2)
C18A Ir1A N2A 104.9(2)
N4A Ir1A N2A 97.9(2)
N3A Ir1A N2A 87.9(2)
N1A Ir1A N2A 76.4(2)
C5A N1A C1A 118.0(6)
C5A N1A Ir1A 116.8(4)
C1A N1A Ir1A 124.8(5)
C10A N2A C6A 119.4(6)
C10A N2A Ir1A 128.2(4)
C6A N2A Ir1A 111.1(4)
N1A C1A C2A 123.1(6)
N1A C1A H1AA 118.5
C2A C1A H1AA 118.5
C1A C2A C3A 118.9(6)
C1A C2A H2AA 120.5
C3A C2A H2AA 120.5
C2A C3A C4A 118.9(7)
C2A C3A H3AA 120.6
C4A C3A H3AA 120.6
C5A C4A C3A 119.2(7)
C5A C4A H4AA 120.4
C3A C4A H4AA 120.4
N1A C5A C4A 121.7(6)
N1A C5A C6A 115.1(6)
C4A C5A C6A 123.2(6)
N2A C6A C7A 122.0(6)
N2A C6A C5A 117.9(6)
C7A C6A C5A 120.1(6)
C6A C7A C8A 117.9(6)
C6A C7A H7AA 121.1
C8A C7A H7AA 121.1
C9A C8A C7A 120.8(6)
C9A C8A S1A 119.7(5)
C7A C8A S1A 119.5(5)
C8A C9A C10A 118.7(6)
C8A C9A H9AA 120.6
C10A C9A H9AA 120.6
N2A C10A C9A 121.0(6)
N2A C10A C11A 122.1(6)
C9A C10A C11A 116.7(6)
C16A C11A C12A 120.6(8)
C16A C11A C10A 120.5(7)
C12A C11A C10A 118.6(6)
C11A C12A C13A 120.1(8)
C11A C12A H12A 120.0
C13A C12A H12A 120.0
C14A C13A C12A 117.8(9)
C14A C13A H13A 121.1
C12A C13A H13A 121.1
C13A C14A C15A 122.3(9)
C13A C14A H14A 118.8
C15A C14A H14A 118.8
C16A C15A C14A 118.1(8)
C16A C15A H15A 121.0
C14A C15A H15A 121.0
C15A C16A C11A 121.1(9)
C15A C16A H16A 119.4
C11A C16A H16A 119.4
O1A S1A O2A 118.2(3)
O1A S1A C17A 108.6(4)
O2A S1A C17A 110.0(4)
O1A S1A C8A 109.4(3)
O2A S1A C8A 106.1(3)
C17A S1A C8A 103.5(4)
S1A C17A H17A 109.5
S1A C17A H17B 109.5
H17A C17A H17B 109.5
S1A C17A H17C 109.5
H17A C17A H17C 109.5
H17B C17A H17C 109.5
C19A C18A C23A 118.2(7)
C19A C18A Ir1A 127.7(5)
C23A C18A Ir1A 113.9(6)
C18A C19A C20A 121.3(7)
C18A C19A H19A 119.4
C20A C19A H19A 119.4
C21A C20A C19A 120.1(8)
C21A C20A H20A 119.9
C19A C20A H20A 119.9
C22A C21A C20A 119.6(7)
C22A C21A H21A 120.2
C20A C21A H21A 120.2
C21A C22A C23A 120.1(7)
C21A C22A H22A 120.0
C23A C22A H22A 120.0
C22A C23A C18A 120.7(7)
C22A C23A C24A 123.5(7)
C18A C23A C24A 115.7(7)
N3A C24A C25A 118.8(7)
N3A C24A C23A 114.2(6)
C25A C24A C23A 127.0(7)
C26A C25A C24A 120.9(7)
C26A C25A H25A 119.6
C24A C25A H25A 119.6
C25A C26A C27A 119.0(7)
C25A C26A H26A 120.5
C27A C26A H26A 120.5
C28A C27A C26A 119.4(8)
C28A C27A H27A 120.3
C26A C27A H27A 120.3
C27A C28A N3A 122.6(7)
C27A C28A H28A 118.7
N3A C28A H28A 118.7
C24A N3A C28A 119.2(6)
C24A N3A Ir1A 116.2(5)
C28A N3A Ir1A 124.5(4)
C30A C29A C34A 117.9(6)
C30A C29A Ir1A 127.2(5)
C34A C29A Ir1A 114.8(5)
C29A C30A C31A 120.7(7)
C29A C30A H30A 119.6
C31A C30A H30A 119.6
C32A C31A C30A 120.3(7)
C32A C31A H31A 119.8
C30A C31A H31A 119.8
C33A C32A C31A 119.8(7)
C33A C32A H32A 120.1
C31A C32A H32A 120.1
C32A C33A C34A 120.2(7)
C32A C33A H33A 119.9
C34A C33A H33A 119.9
C33A C34A C29A 121.0(7)
C33A C34A C35A 123.9(7)
C29A C34A C35A 114.9(6)
N4A C35A C36A 119.7(7)
N4A C35A C34A 114.0(6)
C36A C35A C34A 126.3(7)
C37A C36A C35A 120.5(7)
C37A C36A H36A 119.7
C35A C36A H36A 119.7
C36A C37A C38A 119.6(7)
C36A C37A H37A 120.2
C38A C37A H37A 120.2
C39A C38A C37A 119.2(7)
C39A C38A H38A 120.4
C37A C38A H38A 120.4
N4A C39A C38A 121.9(7)
N4A C39A H39A 119.1
C38A C39A H39A 119.1
C39A N4A C35A 119.0(6)
C39A N4A Ir1A 125.4(5)
C35A N4A Ir1A 115.6(5)
C29B Ir1B N4B 80.4(2)
C29B Ir1B C18B 84.6(3)
N4B Ir1B C18B 94.9(3)
C29B Ir1B N3B 94.1(3)
N4B Ir1B N3B 173.1(2)
C18B Ir1B N3B 80.5(3)
C29B Ir1B N1B 94.1(3)
N4B Ir1B N1B 88.1(2)
C18B Ir1B N1B 176.5(3)
N3B Ir1B N1B 96.3(2)
C29B Ir1B N2B 170.7(3)
N4B Ir1B N2B 98.2(2)
C18B Ir1B N2B 104.7(2)
N3B Ir1B N2B 87.9(2)
N1B Ir1B N2B 76.7(2)
C1B N1B C5B 118.1(7)
C1B N1B Ir1B 125.0(5)
C5B N1B Ir1B 116.8(5)
C10B N2B C6B 119.0(5)
C10B N2B Ir1B 127.6(4)
C6B N2B Ir1B 112.0(4)
N1B C1B C2B 123.1(7)
N1B C1B H1BA 118.5
C2B C1B H1BA 118.5
C1B C2B C3B 118.5(8)
C1B C2B H2BA 120.7
C3B C2B H2BA 120.7
C4B C3B C2B 119.2(8)
C4B C3B H3BA 120.4
C2B C3B H3BA 120.4
C3B C4B C5B 120.1(8)
C3B C4B H4BA 119.9
C5B C4B H4BA 119.9
N1B C5B C4B 120.9(7)
N1B C5B C6B 115.0(6)
C4B C5B C6B 124.1(7)
N2B C6B C7B 122.6(6)
N2B C6B C5B 117.9(6)
C7B C6B C5B 119.4(7)
C8B C7B C6B 118.6(7)
C8B C7B H7BA 120.7
C6B C7B H7BA 120.7
C7B C8B C9B 119.3(6)
C7B C8B S1B 119.9(5)
C9B C8B S1B 120.8(6)
C8B C9B C10B 120.1(7)
C8B C9B H9BA 119.9
C10B C9B H9BA 119.9
N2B C10B C9B 120.2(6)
N2B C10B C11B 122.3(6)
C9B C10B C11B 117.5(6)
C16B C11B C12B 120.1(7)
C16B C11B C10B 119.9(7)
C12B C11B C10B 119.6(7)
C11B C12B C13B 119.2(8)
C11B C12B H12B 120.4
C13B C12B H12B 120.4
C14B C13B C12B 120.1(8)
C14B C13B H13B 120.0
C12B C13B H13B 120.0
C13B C14B C15B 121.0(8)
C13B C14B H14B 119.5
C15B C14B H14B 119.5
C14B C15B C16B 119.8(8)
C14B C15B H15B 120.1
C16B C15B H15B 120.1
C11B C16B C15B 119.8(8)
C11B C16B H16B 120.1
C15B C16B H16B 120.1
O1B S1B O2B 119.7(4)
O1B S1B C17B 109.1(4)
O2B S1B C17B 109.4(4)
O1B S1B C8B 106.6(3)
O2B S1B C8B 107.5(3)
C17B S1B C8B 103.2(4)
S1B C17B H17D 109.5
S1B C17B H17E 109.5
H17D C17B H17E 109.5
S1B C17B H17F 109.5
H17D C17B H17F 109.5
H17E C17B H17F 109.5
C19B C18B C23B 118.0(8)
C19B C18B Ir1B 128.8(6)
C23B C18B Ir1B 112.8(6)
C18B C19B C20B 120.7(9)
C18B C19B H19B 119.7
C20B C19B H19B 119.7
C21B C20B C19B 120.5(10)
C21B C20B H20B 119.8
C19B C20B H20B 119.8
C20B C21B C22B 120.6(9)
C20B C21B H21B 119.7
C22B C21B H21B 119.7
C23B C22B C21B 117.6(9)
C23B C22B H22B 121.2
C21B C22B H22B 121.2
C22B C23B C18B 122.5(9)
C22B C23B C24B 120.9(8)
C18B C23B C24B 116.5(7)
N3B C24B C25B 117.6(9)
N3B C24B C23B 114.7(7)
C25B C24B C23B 127.6(9)
C26B C25B C24B 122.3(10)
C26B C25B H25B 118.8
C24B C25B H25B 118.8
C25B C26B C27B 118.8(9)
C25B C26B H26B 120.6
C27B C26B H26B 120.6
C28B C27B C26B 119.5(11)
C28B C27B H27B 120.2
C26B C27B H27B 120.2
N3B C28B C27B 121.8(10)
N3B C28B H28B 119.1
C27B C28B H28B 119.1
C28B N3B C24B 119.9(7)
C28B N3B Ir1B 124.7(6)
C24B N3B Ir1B 115.3(5)
C34B C29B C30B 117.5(7)
C34B C29B Ir1B 115.3(5)
C30B C29B Ir1B 127.0(5)
C31B C30B C29B 120.9(7)
C31B C30B H30B 119.6
C29B C30B H30B 119.6
C30B C31B C32B 120.9(7)
C30B C31B H31B 119.6
C32B C31B H31B 119.6
C31B C32B C33B 119.8(7)
C31B C32B H32B 120.1
C33B C32B H32B 120.1
C32B C33B C34B 118.6(7)
C32B C33B H33B 120.7
C34B C33B H33B 120.7
C29B C34B C33B 122.2(7)
C29B C34B C35B 114.7(6)
C33B C34B C35B 123.0(6)
N4B C35B C36B 119.4(6)
N4B C35B C34B 114.4(6)
C36B C35B C34B 126.2(6)
C37B C36B C35B 120.3(7)
C37B C36B H36B 119.9
C35B C36B H36B 119.9
C36B C37B C38B 119.8(7)
C36B C37B H37B 120.1
C38B C37B H37B 120.1
C39B C38B C37B 118.1(7)
C39B C38B H38B 120.9
C37B C38B H38B 120.9
N4B C39B C38B 123.2(7)
N4B C39B H39B 118.4
C38B C39B H39B 118.4
C39B N4B C35B 119.1(6)
C39B N4B Ir1B 125.9(4)
C35B N4B Ir1B 114.9(4)
F13 P1 F10 92.9(5)
F13 P1 F15 91.8(5)
F10 P1 F15 174.9(6)
F13 P1 F11 176.9(5)
F10 P1 F11 90.2(5)
F15 P1 F11 85.2(5)
F13 P1 F12 92.2(5)
F10 P1 F12 90.4(4)
F15 P1 F12 91.6(4)
F11 P1 F12 87.0(4)
F13 P1 F14 90.1(5)
F10 P1 F14 89.1(4)
F15 P1 F14 88.7(4)
F11 P1 F14 90.7(5)
F12 P1 F14 177.6(5)
F23 P2 F21 179.4(5)
F23 P2 F25 89.6(4)
F21 P2 F25 90.9(4)
F23 P2 F22 91.0(4)
F21 P2 F22 88.7(4)
F25 P2 F22 89.7(4)
F23 P2 F20 89.9(4)
F21 P2 F20 89.7(5)
F25 P2 F20 178.1(4)
F22 P2 F20 92.1(4)
F23 P2 F24 91.2(4)
F21 P2 F24 89.2(4)
F25 P2 F24 88.6(3)
F22 P2 F24 177.3(4)
F20 P2 F24 89.6(4)
Cl3 C100 Cl2 113.8(11)
Cl3 C100 Cl1 109.2(11)
Cl2 C100 Cl1 110.1(12)
Cl3 C100 H10A 107.9
Cl2 C100 H10A 107.9
Cl1 C100 H10A 107.9
Cl4 C200 Cl6 110.5(19)
Cl4 C200 Cl5 115.2(19)
Cl6 C200 Cl5 114(2)
Cl4 C200 H30C 105.3
Cl6 C200 H30C 105.3
Cl5 C200 H30C 105.3

loop_
_geom_bond_atom_site_label_1
_geom_bond_atom_site_label_2
_geom_bond_distance
Ir1A C29A 2.001(7)
Ir1A C18A 2.026(7)
Ir1A N4A 2.038(6)
Ir1A N3A 2.041(5)
Ir1A N1A 2.137(6)
Ir1A N2A 2.242(5)
N1A C5A 1.345(8)
N1A C1A 1.350(8)
N2A C10A 1.351(8)
N2A C6A 1.357(8)
C1A C2A 1.360(10)
C1A H1AA 0.9500
C2A C3A 1.373(10)
C2A H2AA 0.9500
C3A C4A 1.389(10)
C3A H3AA 0.9500
C4A C5A 1.375(9)
C4A H4AA 0.9500
C5A C6A 1.472(9)
C6A C7A 1.370(9)
C7A C8A 1.397(9)
C7A H7AA 0.9500
C8A C9A 1.363(10)
C8A S1A 1.780(7)
C9A C10A 1.394(9)
C9A H9AA 0.9500
C10A C11A 1.493(10)
C11A C16A 1.370(10)
C11A C12A 1.370(11)
C12A C13A 1.403(12)
C12A H12A 0.9500
C13A C14A 1.367(14)
C13A H13A 0.9500
C14A C15A 1.398(15)
C14A H14A 0.9500
C15A C16A 1.361(12)
C15A H15A 0.9500
C16A H16A 0.9500
S1A O1A 1.437(6)
S1A O2A 1.445(5)
S1A C17A 1.752(8)
C17A H17A 0.9800
C17A H17B 0.9800
C17A H17C 0.9800
C18A C19A 1.375(10)
C18A C23A 1.403(10)
C19A C20A 1.390(10)
C19A H19A 0.9500
C20A C21A 1.384(12)
C20A H20A 0.9500
C21A C22A 1.382(12)
C21A H21A 0.9500
C22A C23A 1.388(10)
C22A H22A 0.9500
C23A C24A 1.443(11)
C24A N3A 1.353(8)
C24A C25A 1.408(10)
C25A C26A 1.359(13)
C25A H25A 0.9500
C26A C27A 1.371(12)
C26A H26A 0.9500
C27A C28A 1.349(10)
C27A H27A 0.9500
C28A N3A 1.359(10)
C28A H28A 0.9500
C29A C30A 1.391(10)
C29A C34A 1.406(10)
C30A C31A 1.402(10)
C30A H30A 0.9500
C31A C32A 1.384(12)
C31A H31A 0.9500
C32A C33A 1.377(11)
C32A H32A 0.9500
C33A C34A 1.395(10)
C33A H33A 0.9500
C34A C35A 1.461(10)
C35A N4A 1.369(9)
C35A C36A 1.405(11)
C36A C37A 1.347(12)
C36A H36A 0.9500
C37A C38A 1.390(12)
C37A H37A 0.9500
C38A C39A 1.373(10)
C38A H38A 0.9500
C39A N4A 1.357(9)
C39A H39A 0.9500
Ir1B C29B 1.991(7)
Ir1B N4B 2.039(5)
Ir1B C18B 2.044(7)
Ir1B N3B 2.046(6)
Ir1B N1B 2.137(6)
Ir1B N2B 2.234(5)
N1B C1B 1.335(10)
N1B C5B 1.368(9)
N2B C10B 1.346(9)
N2B C6B 1.352(9)
C1B C2B 1.365(11)
C1B H1BA 0.9500
C2B C3B 1.386(12)
C2B H2BA 0.9500
C3B C4B 1.361(12)
C3B H3BA 0.9500
C4B C5B 1.372(11)
C4B H4BA 0.9500
C5B C6B 1.489(10)
C6B C7B 1.388(9)
C7B C8B 1.359(10)
C7B H7BA 0.9500
C8B C9B 1.390(10)
C8B S1B 1.782(7)
C9B C10B 1.392(9)
C9B H9BA 0.9500
C10B C11B 1.498(10)
C11B C16B 1.376(10)
C11B C12B 1.386(10)
C12B C13B 1.390(11)
C12B H12B 0.9500
C13B C14B 1.355(13)
C13B H13B 0.9500
C14B C15B 1.369(12)
C14B H14B 0.9500
C15B C16B 1.381(11)
C15B H15B 0.9500
C16B H16B 0.9500
S1B O1B 1.428(6)
S1B O2B 1.432(5)
S1B C17B 1.758(8)
C17B H17D 0.9800
C17B H17E 0.9800
C17B H17F 0.9800
C18B C19B 1.355(11)
C18B C23B 1.404(10)
C19B C20B 1.397(12)
C19B H19B 0.9500
C20B C21B 1.364(14)
C20B H20B 0.9500
C21B C22B 1.396(15)
C21B H21B 0.9500
C22B C23B 1.378(12)
C22B H22B 0.9500
C23B C24B 1.446(12)
C24B N3B 1.365(11)
C24B C25B 1.413(11)
C25B C26B 1.340(17)
C25B H25B 0.9500
C26B C27B 1.376(17)
C26B H26B 0.9500
C27B C28B 1.369(12)
C27B H27B 0.9500
C28B N3B 1.358(11)
C28B H28B 0.9500
C29B C34B 1.401(9)
C29B C30B 1.407(10)
C30B C31B 1.381(11)
C30B H30B 0.9500
C31B C32B 1.396(11)
C31B H31B 0.9500
C32B C33B 1.397(11)
C32B H32B 0.9500
C33B C34B 1.402(9)
C33B H33B 0.9500
C34B C35B 1.447(10)
C35B N4B 1.372(8)
C35B C36B 1.396(10)
C36B C37B 1.378(11)
C36B H36B 0.9500
C37B C38B 1.380(10)
C37B H37B 0.9500
C38B C39B 1.377(10)
C38B H38B 0.9500
C39B N4B 1.345(9)
C39B H39B 0.9500
P1 F13 1.534(7)
P1 F10 1.535(6)
P1 F15 1.577(6)
P1 F11 1.581(7)
P1 F12 1.588(6)
P1 F14 1.593(7)
P2 F23 1.559(5)
P2 F21 1.570(6)
P2 F25 1.586(6)
P2 F22 1.586(6)
P2 F20 1.587(6)
P2 F24 1.592(5)
Cl1 C100 1.741(18)
Cl2 C100 1.73(2)
Cl3 C100 1.70(2)
C100 H10A 1.0000
Cl4 C200 1.68(4)
Cl5 C200 1.73(4)
Cl6 C200 1.70(3)
C200 H30C 1.0000
